data_7218027
loop_
_publ_author_name
'Zhang, Yi-Hua'
'Li, Xia'
'Song, Shuang'
'Yang, Hong-Yu'
'Ma, Dou'
'Liu, Yi-Heng'

_publ_section_title
;
 Lanthanide coordination frameworks: crystal structure, down- and
 up-conversion luminescence and white light emission
;
_journal_issue 36
_journal_name_full CrystEngComm
_journal_page_first 8390
_journal_paper_doi 10.1039/C4CE00923A
_journal_volume 16
_journal_year 2014
_chemical_formula_sum 'C31 H21 N5 O8 S2 Yb'
_chemical_formula_weight 828.69
_chemical_name_systematic
; 
 ? 
;
_space_group_IT_number 2
_symmetry_cell_setting triclinic
_symmetry_space_group_name_Hall '-P 1'
_symmetry_space_group_name_H-M 'P -1'
_atom_sites_solution_hydrogens geom
_atom_sites_solution_primary direct
_atom_sites_solution_secondary difmap
_audit_creation_method SHELXL-97
_cell_angle_alpha 75.774(2)
_cell_angle_beta 69.8350(10)
_cell_angle_gamma 71.5590(10)
_cell_formula_units_Z 2
_cell_length_a 10.5522(9)
_cell_length_b 10.5726(10)
_cell_length_c 14.9134(13)
_cell_measurement_temperature 296(2)
_cell_volume 1464.1(2)
_computing_cell_refinement 'Bruker SAINT'
_computing_data_collection 'Bruker APEX2'
_computing_data_reduction 'Bruker SAINT'
_computing_molecular_graphics 'Bruker SHELXTL'
_computing_publication_material 'Bruker SHELXTL'
_computing_structure_refinement 'SHELXL-97 (Sheldrick, 1997)'
_computing_structure_solution 'SHELXS-97 (Sheldrick, 1990)'
_diffrn_ambient_temperature 296(2)
_diffrn_measured_fraction_theta_full 0.991
_diffrn_measured_fraction_theta_max 0.991
_diffrn_radiation_monochromator graphite
_diffrn_radiation_source 'fine-focus sealed tube'
_diffrn_radiation_type MoK\a
_diffrn_radiation_wavelength 0.71073
_diffrn_reflns_av_R_equivalents 0.0226
_diffrn_reflns_av_sigmaI/netI 0.0476
_diffrn_reflns_limit_h_max 12
_diffrn_reflns_limit_h_min -11
_diffrn_reflns_limit_k_max 11
_diffrn_reflns_limit_k_min -12
_diffrn_reflns_limit_l_max 17
_diffrn_reflns_limit_l_min -15
_diffrn_reflns_number 7222
_diffrn_reflns_theta_full 25.00
_diffrn_reflns_theta_max 25.00
_diffrn_reflns_theta_min 2.05
_exptl_absorpt_coefficient_mu 3.400
_exptl_absorpt_correction_T_max 0.9049
_exptl_absorpt_correction_T_min 0.5496
_exptl_absorpt_correction_type multi-scan
_exptl_absorpt_process_details SADABS
_exptl_crystal_colour colorless
_exptl_crystal_density_diffrn 1.880
_exptl_crystal_density_method 'not measured'
_exptl_crystal_description block
_exptl_crystal_F_000 816
_exptl_crystal_size_max 0.20
_exptl_crystal_size_mid 0.12
_exptl_crystal_size_min 0.05
_refine_diff_density_max 1.353
_refine_diff_density_min -0.820
_refine_diff_density_rms 0.122
_refine_ls_extinction_method none
_refine_ls_goodness_of_fit_ref 0.980
_refine_ls_hydrogen_treatment constr
_refine_ls_matrix_type full
_refine_ls_number_parameters 463
_refine_ls_number_reflns 5119
_refine_ls_number_restraints 210
_refine_ls_restrained_S_all 0.963
_refine_ls_R_factor_all 0.0393
_refine_ls_R_factor_gt 0.0333
_refine_ls_shift/su_max 0.005
_refine_ls_shift/su_mean 0.000
_refine_ls_structure_factor_coef Fsqd
_refine_ls_weighting_details 'calc w=1/[\s^2^(Fo^2^)+(0.0533P)^2^+0.3202P] where P=(Fo^2^+2Fc^2^)/3'
_refine_ls_weighting_scheme calc
_refine_ls_wR_factor_gt 0.0811
_refine_ls_wR_factor_ref 0.0849
_reflns_number_gt 4529
_reflns_number_total 5119
_reflns_threshold_expression >2sigma(I)
_cod_duplicate_entry 7217067
_cod_data_source_file c4ce00923a2.cif
_cod_data_source_block 130505c_0m
_cod_depositor_comments
;
The following automatic conversions were performed:

'_symmetry_cell_setting' value 'Triclinic' changed to 'triclinic'
according to
/usr/data/users/saulius/crontab/automatic-downloads/current/RSC/lib/dictionaries/cif_core.dic
dictionary named 'cif_core.dic' version 2.4.2 from
2011-04-26.

'_exptl_absorpt_correction_type' value 'Multi-scan'
changed to 'multi-scan' according to
/usr/data/users/saulius/crontab/automatic-downloads/current/RSC/lib/dictionaries/cif_core.dic
dictionary named 'cif_core.dic' version 2.4.2 from 2011-04-26.

Automatic conversion script
Id: cif_fix_values 2281 2013-09-26 08:29:07Z andrius 
;
_cod_original_sg_symbol_H-M P-1
_cod_database_code 7218027

loop_
_symmetry_equiv_pos_as_xyz
'x, y, z'
'-x, -y, -z'

loop_
_atom_site_label
_atom_site_type_symbol
_atom_site_fract_x
_atom_site_fract_y
_atom_site_fract_z
_atom_site_U_iso_or_equiv
_atom_site_adp_type
_atom_site_occupancy
_atom_site_symmetry_multiplicity
_atom_site_calc_flag
_atom_site_refinement_flags
_atom_site_disorder_assembly
_atom_site_disorder_group
Yb1 Yb 0.12449(2) 0.12389(2) 0.296799(15) 0.02123(9) Uani 1 1 d . . 4
S1 S 0.37124(14) -0.13423(13) 0.39768(10) 0.0276(3) Uani 1 1 d . A 4
S3 S -0.11413(16) 0.20058(17) 0.15108(12) 0.0439(4) Uani 1 1 d . B 4
O1 O 0.2586(4) -0.1821(4) 0.4708(3) 0.0386(10) Uani 1 1 d . A 4
O2 O 0.3202(4) -0.0191(4) 0.3281(3) 0.0290(8) Uani 1 1 d . A 4
O3 O 0.4803(4) -0.2365(4) 0.3481(3) 0.0401(10) Uani 1 1 d . A 4
O4 O -0.0387(4) 0.1415(4) 0.2237(3) 0.0384(10) Uani 1 1 d . B 4
O5 O -0.0848(7) 0.3259(5) 0.1004(4) 0.0757(17) Uani 1 1 d . B 4
O6 O -0.2594(5) 0.2056(7) 0.1923(4) 0.083(2) Uani 1 1 d . B 4
O7 O -0.0081(4) 0.0333(3) 0.6106(2) 0.0247(8) Uani 1 1 d . . 4
O8 O 0.0783(4) 0.1330(3) 0.4600(2) 0.0256(8) Uani 1 1 d . . 4
N1 N 0.2340(5) -0.0333(5) 0.1757(3) 0.0314(10) Uani 1 1 d . C 4
N2 N 0.2264(5) 0.2325(5) 0.1286(3) 0.0366(11) Uani 1 1 d . C 4
N3 N 0.2366(4) 0.2878(4) 0.3142(3) 0.0240(9) Uani 1 1 d . D 4
N4 N -0.0395(4) 0.3445(4) 0.3284(3) 0.0261(9) Uani 1 1 d . D 4
C1 C 0.2422(7) -0.1647(6) 0.1990(5) 0.0428(15) Uani 1 1 d . C 4
H1A H 0.2115 -0.2003 0.2639 0.051 Uiso 1 1 calc R C 4
C2 C 0.2945(8) -0.2513(7) 0.1308(6) 0.0574(19) Uani 1 1 d . C 4
H2A H 0.2980 -0.3427 0.1498 0.069 Uiso 1 1 calc R C 4
C3 C 0.3402(7) -0.2010(8) 0.0364(5) 0.057(2) Uani 1 1 d . C 4
H3A H 0.3741 -0.2577 -0.0100 0.068 Uiso 1 1 calc R C 4
C4 C 0.3368(6) -0.0660(8) 0.0088(4) 0.0462(17) Uani 1 1 d . C 4
C5 C 0.3856(7) -0.0046(9) -0.0899(5) 0.060(2) Uani 1 1 d . C 4
H5A H 0.4220 -0.0577 -0.1387 0.072 Uiso 1 1 calc R C 4
C6 C 0.3797(7) 0.1263(9) -0.1128(5) 0.061(2) Uani 1 1 d . C 4
H6A H 0.4137 0.1619 -0.1772 0.073 Uiso 1 1 calc R C 4
C7 C 0.3236(7) 0.2133(8) -0.0424(4) 0.0501(18) Uani 1 1 d . C 4
C8 C 0.3139(9) 0.3492(9) -0.0638(6) 0.067(2) Uani 1 1 d . C 4
H8A H 0.3443 0.3890 -0.1277 0.081 Uiso 1 1 calc R C 4
C9 C 0.2595(9) 0.4263(8) 0.0087(6) 0.071(2) Uani 1 1 d . C 4
H9A H 0.2510 0.5188 -0.0054 0.085 Uiso 1 1 calc R C 4
C10 C 0.2174(8) 0.3643(7) 0.1036(5) 0.0515(18) Uani 1 1 d . C 4
H10A H 0.1611 0.4338 0.1443 0.062 Uiso 1 1 d R C 4
C11 C 0.2777(6) 0.1565(7) 0.0565(4) 0.0366(14) Uani 1 1 d . C 4
C12 C 0.2823(5) 0.0159(6) 0.0813(4) 0.0304(13) Uani 1 1 d . C 4
C13 C 0.3704(6) 0.2634(6) 0.3058(4) 0.0341(13) Uani 1 1 d . D 4
H13A H 0.4298 0.1838 0.2842 0.041 Uiso 1 1 calc R D 4
C14 C 0.4283(6) 0.3504(7) 0.3277(5) 0.0455(16) Uani 1 1 d . D 4
H14A H 0.5235 0.3290 0.3205 0.055 Uiso 1 1 calc R D 4
C15 C 0.3424(6) 0.4665(7) 0.3594(5) 0.0442(15) Uani 1 1 d . D 4
H15A H 0.3787 0.5251 0.3749 0.053 Uiso 1 1 calc R D 4
C16 C 0.2013(6) 0.4983(5) 0.3689(4) 0.0303(12) Uani 1 1 d . D 4
C17 C 0.1046(6) 0.6197(6) 0.4017(4) 0.0372(14) Uani 1 1 d . D 4
H17A H 0.1428 0.6885 0.4019 0.045 Uiso 1 1 d R D 4
C18 C -0.0296(6) 0.6496(5) 0.4050(4) 0.0363(14) Uani 1 1 d . D 4
H18A H -0.0894 0.7300 0.4249 0.044 Uiso 1 1 calc R D 4
C19 C -0.0832(6) 0.5600(5) 0.3783(4) 0.0323(12) Uani 1 1 d . D 4
C20 C -0.2245(6) 0.5871(6) 0.3841(5) 0.0430(15) Uani 1 1 d . D 4
H20A H -0.2864 0.6683 0.4010 0.052 Uiso 1 1 calc R D 4
C21 C -0.2689(6) 0.4924(6) 0.3645(5) 0.0450(16) Uani 1 1 d . D 4
H21A H -0.3626 0.5081 0.3689 0.054 Uiso 1 1 calc R D 4
C22 C -0.1758(6) 0.3725(6) 0.3381(4) 0.0336(13) Uani 1 1 d . D 4
H22A H -0.2093 0.3075 0.3115 0.040 Uiso 1 1 d R D 4
C23 C 0.0064(5) 0.4366(5) 0.3503(4) 0.0256(11) Uani 1 1 d . D 4
C24 C 0.1515(5) 0.4064(5) 0.3437(4) 0.0257(11) Uani 1 1 d . D 4
C25 C 0.450(3) -0.067(3) 0.4486(15) 0.031(4) Uani 0.50 1 d PGU E -1
C26 C 0.377(3) -0.038(3) 0.5416(15) 0.033(5) Uani 0.50 1 d PGU E -1
H26 H 0.2931 -0.0607 0.5735 0.040 Uiso 0.50 1 calc PR E -1
C27 C 0.430(3) 0.026(3) 0.5868(15) 0.031(5) Uani 0.50 1 d PGU E -1
H27 H 0.3814 0.0449 0.6490 0.038 Uiso 0.50 1 calc PR E -1
C28 C 0.556(3) 0.060(3) 0.5390(14) 0.019(3) Uani 0.50 1 d PGU E -1
C29 C 0.629(3) 0.031(3) 0.4461(14) 0.023(3) Uani 0.50 1 d PGU E -1
H29 H 0.7135 0.0541 0.4141 0.028 Uiso 0.50 1 calc PR E -1
C30 C 0.576(3) -0.032(3) 0.4008(14) 0.023(3) Uani 0.50 1 d PGU E -1
N5 N 0.6460(10) -0.0510(11) 0.3183(7) 0.042(2) Uani 0.50 1 d PU E -1
H5B H 0.7222 -0.0255 0.2921 0.050 Uiso 0.50 1 calc PR E -1
H5C H 0.6188 -0.0897 0.2864 0.050 Uiso 0.50 1 calc PR E -1
C31 C 0.0206(5) 0.0489(5) 0.5208(4) 0.0222(11) Uani 1 1 d U . .
C32 C -0.049(2) 0.0749(16) 0.0713(14) 0.027(3) Uani 0.50 1 d PGU F -2
C33 C -0.005(2) 0.1225(16) -0.0269(14) 0.034(4) Uani 0.50 1 d PGU F -2
H33 H -0.0064 0.2132 -0.0479 0.041 Uiso 0.50 1 calc PR F -2
C34 C 0.041(2) 0.0345(18) -0.0938(14) 0.038(4) Uani 0.50 1 d PGU F -2
C35 C 0.043(2) -0.1011(17) -0.0624(14) 0.035(4) Uani 0.50 1 d PGU F -2
C36 C -0.001(2) -0.1487(16) 0.0359(14) 0.036(4) Uani 0.50 1 d PGU F -2
H36 H 0.0007 -0.2395 0.0569 0.044 Uiso 0.50 1 calc PR F -2
C37 C -0.047(2) -0.0607(16) 0.1027(14) 0.029(3) Uani 0.50 1 d PGU F -2
H37 H -0.0763 -0.0925 0.1685 0.034 Uiso 0.50 1 calc PR F -2
N6 N 0.0880(15) 0.1069(14) -0.1993(9) 0.076(4) Uani 0.50 1 d PU F -2
H6B H 0.1200 0.0618 -0.2467 0.092 Uiso 0.50 1 calc PR F -2
H6C H 0.0820 0.1921 -0.2103 0.092 Uiso 0.50 1 calc PR F -2

loop_
_atom_site_aniso_label
_atom_site_aniso_U_11
_atom_site_aniso_U_22
_atom_site_aniso_U_33
_atom_site_aniso_U_23
_atom_site_aniso_U_13
_atom_site_aniso_U_12
Yb1 0.02170(13) 0.01961(13) 0.02309(13) -0.00701(9) -0.00867(9) -0.00098(9)
S1 0.0243(7) 0.0254(7) 0.0361(7) -0.0065(6) -0.0154(6) -0.0016(5)
S3 0.0375(8) 0.0525(10) 0.0457(9) -0.0256(8) -0.0268(7) 0.0132(7)
O1 0.034(2) 0.038(2) 0.050(2) -0.0019(19) -0.0185(19) -0.0146(19)
O2 0.0255(19) 0.029(2) 0.033(2) -0.0067(16) -0.0169(16) 0.0029(16)
O3 0.032(2) 0.030(2) 0.059(3) -0.0179(19) -0.023(2) 0.0099(17)
O4 0.038(2) 0.044(2) 0.042(2) -0.0181(19) -0.0272(19) 0.0040(19)
O5 0.124(5) 0.043(3) 0.065(3) -0.013(3) -0.056(3) 0.007(3)
O6 0.027(3) 0.142(6) 0.092(4) -0.081(4) -0.021(3) 0.013(3)
O7 0.0284(19) 0.0279(19) 0.0219(19) -0.0094(15) -0.0089(15) -0.0067(16)
O8 0.030(2) 0.0241(19) 0.0236(18) -0.0088(15) -0.0043(15) -0.0081(16)
N1 0.029(2) 0.033(3) 0.032(3) -0.013(2) -0.013(2) 0.002(2)
N2 0.039(3) 0.040(3) 0.031(3) -0.004(2) -0.013(2) -0.008(2)
N3 0.017(2) 0.023(2) 0.030(2) -0.0094(18) -0.0038(18) 0.0000(17)
N4 0.028(2) 0.023(2) 0.030(2) -0.0077(19) -0.0145(19) -0.0012(19)
C1 0.054(4) 0.032(3) 0.045(4) -0.012(3) -0.023(3) -0.001(3)
C2 0.063(5) 0.044(4) 0.077(5) -0.031(4) -0.033(4) 0.002(3)
C3 0.049(4) 0.069(5) 0.058(5) -0.045(4) -0.020(4) 0.008(4)
C4 0.028(3) 0.074(5) 0.039(4) -0.027(3) -0.012(3) 0.000(3)
C5 0.038(4) 0.104(7) 0.040(4) -0.043(4) -0.003(3) -0.004(4)
C6 0.047(4) 0.101(7) 0.031(4) -0.012(4) -0.003(3) -0.023(4)
C7 0.038(4) 0.082(5) 0.031(3) -0.003(3) -0.013(3) -0.018(4)
C8 0.075(6) 0.083(6) 0.043(4) 0.019(4) -0.022(4) -0.034(5)
C9 0.094(6) 0.057(5) 0.060(5) 0.024(4) -0.033(5) -0.032(5)
C10 0.076(5) 0.037(4) 0.042(4) 0.007(3) -0.027(4) -0.014(3)
C11 0.027(3) 0.059(4) 0.024(3) -0.001(3) -0.013(2) -0.009(3)
C12 0.017(3) 0.051(4) 0.023(3) -0.014(3) -0.009(2) 0.001(2)
C13 0.028(3) 0.032(3) 0.039(3) -0.010(3) -0.006(2) -0.003(2)
C14 0.025(3) 0.053(4) 0.066(4) -0.020(3) -0.012(3) -0.014(3)
C15 0.037(3) 0.045(4) 0.062(4) -0.014(3) -0.017(3) -0.019(3)
C16 0.037(3) 0.025(3) 0.034(3) -0.006(2) -0.012(2) -0.012(2)
C17 0.048(4) 0.025(3) 0.044(3) -0.011(3) -0.013(3) -0.013(3)
C18 0.049(4) 0.017(3) 0.046(3) -0.011(2) -0.018(3) -0.004(3)
C19 0.033(3) 0.023(3) 0.040(3) -0.008(2) -0.014(3) 0.001(2)
C20 0.033(3) 0.029(3) 0.062(4) -0.019(3) -0.018(3) 0.012(3)
C21 0.028(3) 0.047(4) 0.065(4) -0.025(3) -0.021(3) 0.005(3)
C22 0.027(3) 0.030(3) 0.048(3) -0.015(3) -0.019(3) 0.002(2)
C23 0.028(3) 0.022(3) 0.026(3) -0.003(2) -0.009(2) -0.004(2)
C24 0.026(3) 0.023(3) 0.028(3) -0.008(2) -0.007(2) -0.004(2)
C25 0.027(6) 0.035(7) 0.033(7) -0.006(6) -0.017(5) -0.002(5)
C26 0.023(7) 0.038(8) 0.040(8) -0.009(6) -0.005(6) -0.013(6)
C27 0.028(7) 0.038(8) 0.025(7) -0.007(6) -0.002(5) -0.008(6)
C28 0.019(3) 0.019(3) 0.019(3) -0.0031(11) -0.0059(13) -0.0048(13)
C29 0.024(6) 0.031(7) 0.017(5) -0.006(5) -0.008(4) -0.006(5)
C30 0.021(6) 0.033(7) 0.020(5) -0.011(5) -0.010(5) -0.002(5)
N5 0.043(5) 0.057(6) 0.034(4) -0.021(4) -0.012(4) -0.013(5)
C31 0.016(2) 0.023(3) 0.027(3) -0.010(2) -0.008(2) 0.004(2)
C32 0.023(6) 0.031(6) 0.031(5) -0.007(5) -0.012(5) -0.007(5)
C33 0.034(7) 0.029(6) 0.042(6) 0.000(5) -0.015(5) -0.013(5)
C34 0.033(7) 0.047(8) 0.041(6) -0.013(5) -0.015(6) -0.008(6)
C35 0.025(7) 0.042(6) 0.044(6) -0.018(5) -0.016(6) -0.001(6)
C36 0.043(7) 0.038(7) 0.041(6) -0.016(5) -0.022(6) -0.009(6)
C37 0.030(7) 0.025(6) 0.029(5) -0.004(4) -0.010(5) -0.003(5)
N6 0.094(8) 0.075(7) 0.057(5) -0.013(5) -0.019(6) -0.017(6)

loop_
_atom_type_symbol
_atom_type_description
_atom_type_scat_dispersion_real
_atom_type_scat_dispersion_imag
_atom_type_scat_source
C C 0.0033 0.0016 'International Tables Vol C Tables 4.2.6.8 and 6.1.1.4'
H H 0.0000 0.0000 'International Tables Vol C Tables 4.2.6.8 and 6.1.1.4'
N N 0.0061 0.0033 'International Tables Vol C Tables 4.2.6.8 and 6.1.1.4'
O O 0.0106 0.0060 'International Tables Vol C Tables 4.2.6.8 and 6.1.1.4'
S S 0.1246 0.1234 'International Tables Vol C Tables 4.2.6.8 and 6.1.1.4'
Yb Yb -0.3850 5.5486 'International Tables Vol C Tables 4.2.6.8 and 6.1.1.4'

loop_
_geom_angle_atom_site_label_1
_geom_angle_atom_site_label_2
_geom_angle_atom_site_label_3
_geom_angle
_geom_angle_site_symmetry_1
_geom_angle_site_symmetry_3
O2 Yb1 O7 87.73(13) . 2_556
O2 Yb1 O4 141.51(14) . .
O7 Yb1 O4 75.62(13) 2_556 .
O2 Yb1 O8 78.63(13) . .
O7 Yb1 O8 70.23(11) 2_556 .
O4 Yb1 O8 125.11(13) . .
O2 Yb1 N4 141.78(13) . .
O7 Yb1 N4 105.74(13) 2_556 .
O4 Yb1 N4 76.66(14) . .
O8 Yb1 N4 73.04(13) . .
O2 Yb1 N1 71.33(13) . .
O7 Yb1 N1 86.19(14) 2_556 .
O4 Yb1 N1 73.11(14) . .
O8 Yb1 N1 142.38(14) . .
N4 Yb1 N1 143.48(14) . .
O2 Yb1 N3 79.89(13) . .
O7 Yb1 N3 139.96(12) 2_556 .
O4 Yb1 N3 133.82(14) . .
O8 Yb1 N3 70.04(12) . .
N4 Yb1 N3 66.71(13) . .
N1 Yb1 N3 124.18(14) . .
O2 Yb1 N2 100.15(14) . .
O7 Yb1 N2 145.87(14) 2_556 .
O4 Yb1 N2 77.88(15) . .
O8 Yb1 N2 143.79(14) . .
N4 Yb1 N2 88.46(15) . .
N1 Yb1 N2 65.65(16) . .
N3 Yb1 N2 74.11(15) . .
O2 Yb1 C31 82.78(13) . 2_556
O7 Yb1 C31 20.57(12) 2_556 2_556
O4 Yb1 C31 91.55(14) . 2_556
O8 Yb1 C31 49.71(12) . 2_556
N4 Yb1 C31 97.42(13) . 2_556
N1 Yb1 C31 103.36(14) . 2_556
N3 Yb1 C31 119.43(13) . 2_556
N2 Yb1 C31 166.44(14) . 2_556
O2 Yb1 C31 78.80(13) . .
O7 Yb1 C31 49.63(12) 2_556 .
O4 Yb1 C31 112.72(13) . .
O8 Yb1 C31 20.64(12) . .
N4 Yb1 C31 83.28(13) . .
N1 Yb1 C31 127.30(14) . .
N3 Yb1 C31 90.48(13) . .
N2 Yb1 C31 164.44(14) . .
C31 Yb1 C31 29.08(17) 2_556 .
O3 S1 O1 114.8(3) . .
O3 S1 O2 110.9(2) . .
O1 S1 O2 112.0(2) . .
O5 S3 O6 114.7(4) . .
O5 S3 O4 111.1(3) . .
O6 S3 O4 111.2(3) . .
S1 O2 Yb1 143.2(2) . .
S3 O4 Yb1 154.4(3) . .
C31 O7 Yb1 119.6(3) . 2_556
C31 O8 Yb1 118.0(3) . .
C1 N1 C12 117.7(5) . .
C1 N1 Yb1 122.7(4) . .
C12 N1 Yb1 119.5(4) . .
C10 N2 C11 117.6(5) . .
C10 N2 Yb1 123.7(4) . .
C11 N2 Yb1 118.2(4) . .
C13 N3 C24 117.4(4) . .
C13 N3 Yb1 124.8(3) . .
C24 N3 Yb1 117.5(3) . .
C22 N4 C23 117.4(4) . .
C22 N4 Yb1 123.6(3) . .
C23 N4 Yb1 118.4(3) . .
N1 C1 C2 122.9(6) . .
N1 C1 H1A 118.6 . .
C2 C1 H1A 118.6 . .
C3 C2 C1 119.1(7) . .
C3 C2 H2A 120.4 . .
C1 C2 H2A 120.4 . .
C2 C3 C4 120.2(6) . .
C2 C3 H3A 119.9 . .
C4 C3 H3A 119.9 . .
C3 C4 C12 117.8(6) . .
C3 C4 C5 123.8(6) . .
C12 C4 C5 118.4(7) . .
C6 C5 C4 121.4(6) . .
C6 C5 H5A 119.3 . .
C4 C5 H5A 119.3 . .
C5 C6 C7 122.2(7) . .
C5 C6 H6A 118.9 . .
C7 C6 H6A 118.9 . .
C8 C7 C6 123.6(7) . .
C8 C7 C11 118.0(7) . .
C6 C7 C11 118.4(7) . .
C9 C8 C7 120.1(7) . .
C9 C8 H8A 120.0 . .
C7 C8 H8A 120.0 . .
C8 C9 C10 119.0(7) . .
C8 C9 H9A 120.5 . .
C10 C9 H9A 120.5 . .
N2 C10 C9 123.4(7) . .
N2 C10 H10A 126.2 . .
C9 C10 H10A 108.7 . .
N2 C11 C7 122.0(6) . .
N2 C11 C12 118.4(5) . .
C7 C11 C12 119.6(6) . .
N1 C12 C4 122.3(6) . .
N1 C12 C11 117.7(5) . .
C4 C12 C11 119.9(5) . .
N3 C13 C14 123.8(5) . .
N3 C13 H13A 118.1 . .
C14 C13 H13A 118.1 . .
C15 C14 C13 118.5(5) . .
C15 C14 H14A 120.8 . .
C13 C14 H14A 120.8 . .
C14 C15 C16 120.5(5) . .
C14 C15 H15A 119.8 . .
C16 C15 H15A 119.8 . .
C15 C16 C24 117.6(5) . .
C15 C16 C17 123.4(5) . .
C24 C16 C17 119.0(5) . .
C18 C17 C16 121.3(5) . .
C18 C17 H17A 119.3 . .
C16 C17 H17A 116.7 . .
C17 C18 C19 121.2(5) . .
C17 C18 H18A 119.4 . .
C19 C18 H18A 119.4 . .
C20 C19 C23 118.2(5) . .
C20 C19 C18 122.2(5) . .
C23 C19 C18 119.5(5) . .
C21 C20 C19 118.6(5) . .
C21 C20 H20A 120.7 . .
C19 C20 H20A 120.7 . .
C20 C21 C22 120.4(5) . .
C20 C21 H21A 119.8 . .
C22 C21 H21A 119.8 . .
N4 C22 C21 123.0(5) . .
N4 C22 H22A 117.2 . .
C21 C22 H22A 118.8 . .
N4 C23 C19 122.3(5) . .
N4 C23 C24 118.3(5) . .
C19 C23 C24 119.4(5) . .
N3 C24 C16 122.2(5) . .
N3 C24 C23 118.2(4) . .
C16 C24 C23 119.6(5) . .
C26 C25 C30 120.0 . .
C25 C26 C27 120.0 . .
C25 C26 H26 120.0 . .
C27 C26 H26 120.0 . .
C28 C27 C26 120.0 . .
C28 C27 H27 120.0 . .
C26 C27 H27 120.0 . .
C27 C28 C29 120.0 . .
C30 C29 C28 120.0 . .
C30 C29 H29 120.0 . .
C28 C29 H29 120.0 . .
N5 C30 C29 115.6(13) . .
N5 C30 C25 124.4(13) . .
C29 C30 C25 120.0 . .
C30 N5 H5B 120.0 . .
C30 N5 H5C 120.0 . .
H5B N5 H5C 120.0 . .
O8 C31 O7 128.0(5) . .
O8 C31 C31 115.7(5) . 2_556
O7 C31 C31 116.2(5) . 2_556
O8 C31 Yb1 167.6(3) . 2_556
O7 C31 Yb1 39.8(2) . 2_556
C31 C31 Yb1 76.5(4) 2_556 2_556
O8 C31 Yb1 41.4(2) . .
O7 C31 Yb1 169.2(3) . .
C31 C31 Yb1 74.4(4) 2_556 .
Yb1 C31 Yb1 150.92(17) 2_556 .
C33 C32 C37 120.0 . .
C32 C33 C34 120.0 . .
C32 C33 H33 120.0 . .
C34 C33 H33 120.0 . .
C35 C34 C33 120.0 . .
C35 C34 N6 128.1(10) . .
C33 C34 N6 111.9(10) . .
C34 C35 C36 120.0 . .
C37 C36 C35 120.0 . .
C37 C36 H36 120.0 . .
C35 C36 H36 120.0 . .
C36 C37 C32 120.0 . .
C36 C37 H37 120.0 . .
C32 C37 H37 120.0 . .
C34 N6 H6B 120.0 . .
C34 N6 H6C 120.0 . .
H6B N6 H6C 120.0 . .

loop_
_geom_bond_atom_site_label_1
_geom_bond_atom_site_label_2
_geom_bond_distance
_geom_bond_site_symmetry_2
Yb1 O2 2.261(3) .
Yb1 O7 2.274(3) 2_556
Yb1 O4 2.275(4) .
Yb1 O8 2.332(3) .
Yb1 N4 2.466(4) .
Yb1 N1 2.486(4) .
Yb1 N3 2.490(4) .
Yb1 N2 2.504(5) .
Yb1 C31 3.088(5) 2_556
Yb1 C31 3.117(5) .
S1 O3 1.435(4) .
S1 O1 1.440(4) .
S1 O2 1.483(4) .
S3 O5 1.424(6) .
S3 O6 1.430(5) .
S3 O4 1.465(4) .
O7 C31 1.248(6) .
O7 Yb1 2.274(3) 2_556
O8 C31 1.245(6) .
N1 C1 1.329(7) .
N1 C12 1.350(7) .
N2 C10 1.333(8) .
N2 C11 1.358(8) .
N3 C13 1.319(7) .
N3 C24 1.363(6) .
N4 C22 1.336(7) .
N4 C23 1.361(6) .
C1 C2 1.389(9) .
C1 H1A 0.9300 .
C2 C3 1.349(10) .
C2 H2A 0.9300 .
C3 C4 1.378(10) .
C3 H3A 0.9300 .
C4 C12 1.403(8) .
C4 C5 1.440(10) .
C5 C6 1.328(11) .
C5 H5A 0.9300 .
C6 C7 1.414(10) .
C6 H6A 0.9300 .
C7 C8 1.372(11) .
C7 C11 1.423(8) .
C8 C9 1.369(11) .
C8 H8A 0.9300 .
C9 C10 1.388(10) .
C9 H9A 0.9300 .
C10 H10A 0.9770 .
C11 C12 1.430(8) .
C13 C14 1.402(8) .
C13 H13A 0.9300 .
C14 C15 1.356(9) .
C14 H14A 0.9300 .
C15 C16 1.383(8) .
C15 H15A 0.9300 .
C16 C24 1.415(7) .
C16 C17 1.436(8) .
C17 C18 1.335(8) .
C17 H17A 0.9380 .
C18 C19 1.434(8) .
C18 H18A 0.9300 .
C19 C20 1.402(8) .
C19 C23 1.409(7) .
C20 C21 1.358(8) .
C20 H20A 0.9300 .
C21 C22 1.384(8) .
C21 H21A 0.9300 .
C22 H22A 1.0679 .
C23 C24 1.435(7) .
C25 C26 1.3900 .
C25 C30 1.3900 .
C26 C27 1.3900 .
C26 H26 0.9300 .
C27 C28 1.3900 .
C27 H27 0.9300 .
C28 C29 1.3900 .
C29 C30 1.3900 .
C29 H29 0.9300 .
C30 N5 1.22(2) .
N5 H5B 0.8600 .
N5 H5C 0.8600 .
C31 C31 1.558(10) 2_556
C31 Yb1 3.088(5) 2_556
C32 C33 1.3900 .
C32 C37 1.3900 .
C33 C34 1.3900 .
C33 H33 0.9300 .
C34 C35 1.3900 .
C34 N6 1.56(2) .
C35 C36 1.3900 .
C36 C37 1.3900 .
C36 H36 0.9300 .
C37 H37 0.9300 .
N6 H6B 0.8600 .
N6 H6C 0.8600 .
